data_1513508
loop_
_publ_author_name
'More, Nagnath Yadav'
'Jeganmohan, Masilamani'

_publ_section_title
;
 Aerobic Dehydrogenative \a-Diarylation of Benzyl Ketones with Aromatics
 through Carbon-Carbon Bond Cleavage.
;
_journal_issue 3
_journal_name_full 'Organic letters'
_journal_page_first 804
_journal_page_last 807
_journal_paper_doi 10.1021/ol500079y
_journal_volume 16
_journal_year 2014
_chemical_formula_moiety 'C24 H24 O3'
_chemical_formula_sum 'C24 H24 O3'
_chemical_formula_weight 360.43
_chemical_name_systematic
;
 ?
;
_space_group_crystal_system monoclinic
_space_group_IT_number 14
_space_group_name_Hall '-P 2ybc'
_space_group_name_H-M_alt 'P 1 21/c 1'
_symmetry_space_group_name_Hall '-P 2ybc'
_symmetry_space_group_name_H-M 'P 1 21/c 1'
_atom_sites_solution_hydrogens geom
_audit_creation_method SHELXL-2013
_cell_angle_alpha 90
_cell_angle_beta 112.989(2)
_cell_angle_gamma 90
_cell_formula_units_Z 4
_cell_length_a 15.1753(11)
_cell_length_b 8.7875(7)
_cell_length_c 15.7934(12)
_cell_measurement_reflns_used 5130
_cell_measurement_temperature 173(2)
_cell_measurement_theta_max 28.33
_cell_measurement_theta_min 2.60
_cell_volume 1938.8(3)
_computing_cell_refinement 'Bruker SAINT'
_computing_data_collection 'Bruker APEX2'
_computing_data_reduction 'Bruker SAINT'
_computing_molecular_graphics 'Bruker SHELXTL'
_computing_publication_material 'Bruker SHELXTL'
_computing_structure_refinement 'SHELXL-2013 (Sheldrick 2013)'
_computing_structure_solution 'SHELXS-97 (Sheldrick 2008)'
_diffrn_ambient_temperature 173(2)
_diffrn_measured_fraction_theta_full 1.000
_diffrn_measured_fraction_theta_max 0.998
_diffrn_measurement_device_type 'Bruker APEX-II CCD'
_diffrn_measurement_method '\f and \w scans'
_diffrn_radiation_type MoK\a
_diffrn_radiation_wavelength 0.71073
_diffrn_reflns_av_R_equivalents 0.0263
_diffrn_reflns_av_unetI/netI 0.0244
_diffrn_reflns_Laue_measured_fraction_full 1.000
_diffrn_reflns_Laue_measured_fraction_max 0.998
_diffrn_reflns_limit_h_max 20
_diffrn_reflns_limit_h_min -15
_diffrn_reflns_limit_k_max 11
_diffrn_reflns_limit_k_min -8
_diffrn_reflns_limit_l_max 21
_diffrn_reflns_limit_l_min -21
_diffrn_reflns_number 19037
_diffrn_reflns_point_group_measured_fraction_full 1.000
_diffrn_reflns_point_group_measured_fraction_max 0.998
_diffrn_reflns_theta_full 25.242
_diffrn_reflns_theta_max 28.397
_diffrn_reflns_theta_min 1.458
_exptl_absorpt_coefficient_mu 0.080
_exptl_absorpt_correction_T_max 0.996
_exptl_absorpt_correction_T_min 0.989
_exptl_absorpt_correction_type multi-scan
_exptl_absorpt_process_details 'multi-scan absorption correction'
_exptl_crystal_colour colorless
_exptl_crystal_density_diffrn 1.235
_exptl_crystal_description block
_exptl_crystal_F_000 768
_exptl_crystal_size_max 0.237
_exptl_crystal_size_mid 0.120
_exptl_crystal_size_min 0.048
_refine_diff_density_max 0.325
_refine_diff_density_min -0.206
_refine_diff_density_rms 0.045
_refine_ls_extinction_method none
_refine_ls_goodness_of_fit_ref 1.147
_refine_ls_hydrogen_treatment constr
_refine_ls_matrix_type full
_refine_ls_number_parameters 248
_refine_ls_number_reflns 4868
_refine_ls_number_restraints 0
_refine_ls_restrained_S_all 1.147
_refine_ls_R_factor_all 0.0592
_refine_ls_R_factor_gt 0.0444
_refine_ls_shift/su_max 0.008
_refine_ls_shift/su_mean 0.000
_refine_ls_structure_factor_coef Fsqd
_refine_ls_weighting_details 'w=1/[\s^2^(Fo^2^)+(0.1000P)^2^] where P=(Fo^2^+2Fc^2^)/3'
_refine_ls_weighting_scheme calc
_refine_ls_wR_factor_gt 0.1443
_refine_ls_wR_factor_ref 0.1607
_reflns_Friedel_coverage 0.000
_reflns_number_gt 3800
_reflns_number_total 4879
_reflns_threshold_expression 'I > 2\s(I)'
_cod_data_source_file ol500079y_si_002.cif
_cod_data_source_block TR1
_cod_depositor_comments
;
The following automatic conversions were performed:

'_exptl_absorpt_correction_type' value 'Multi-scan' changed to
'multi-scan' according to
/usr/data/users/saulius/automatic-downloads/current/ACS/lib/dictionaries/cif_core.dic
dictionary named 'cif_core.dic' version 2.4.2 from 2011-04-26.

Automatic conversion script
Id: cif_fix_values 2281 2013-09-26 08:29:07Z andrius 
;
_cod_database_code 1513508
_shelx_space_group_comment
;
The symmetry employed for this shelxl refinement is uniquely defined
by the following loop, which should always be used as a source of
symmetry information in preference to the above space-group names.
They are only intended as comments.
;
_shelx_estimated_absorpt_t_min 0.989
_shelx_estimated_absorpt_t_max 0.996
_shelxl_version_number 2013-3

loop_
_space_group_symop_operation_xyz
'x, y, z'
'-x, y+1/2, -z+1/2'
'-x, -y, -z'
'x, -y-1/2, z-1/2'

loop_
_atom_site_label
_atom_site_type_symbol
_atom_site_fract_x
_atom_site_fract_y
_atom_site_fract_z
_atom_site_U_iso_or_equiv
_atom_site_adp_type
_atom_site_occupancy
_atom_site_site_symmetry_order
_atom_site_calc_flag
_atom_site_refinement_flags_posn
_atom_site_refinement_flags_adp
O1 O 0.42392(7) 0.53563(13) 0.59083(6) 0.0352(3) Uani 1 1 d . .
O2 O 0.12914(7) 0.66151(12) 0.54835(6) 0.0326(2) Uani 1 1 d . .
O3 O 0.28269(7) 0.31771(12) 0.39138(6) 0.0325(2) Uani 1 1 d . .
C1 C 0.51678(10) 0.5431(2) 0.66361(10) 0.0431(4) Uani 1 1 d . .
H8 H 0.5645 0.5187 0.6399 0.065 Uiso 1 1 calc R U
H7 H 0.5204 0.4715 0.7108 0.065 Uiso 1 1 calc R U
H1 H 0.5278 0.6439 0.6890 0.065 Uiso 1 1 calc R U
C2 C 0.40590(9) 0.63134(16) 0.51743(8) 0.0270(3) Uani 1 1 d . .
C3 C 0.31104(8) 0.62655(15) 0.45140(8) 0.0235(3) Uani 1 1 d . .
C4 C 0.24267(8) 0.51948(15) 0.47121(8) 0.0223(3) Uani 1 1 d . .
H12 H 0.2537 0.5322 0.5362 0.027 Uiso 1 1 calc R U
C5 C 0.26626(8) 0.35356(14) 0.45828(8) 0.0232(3) Uani 1 1 d . .
C6 C 0.26750(8) 0.23618(15) 0.52726(8) 0.0227(3) Uani 1 1 d . .
C7 C 0.28525(10) 0.08539(16) 0.51112(9) 0.0329(3) Uani 1 1 d . .
H14 H 0.2945 0.0605 0.4579 0.039 Uiso 1 1 calc R U
C8 C 0.28925(12) -0.02761(17) 0.57382(10) 0.0398(4) Uani 1 1 d . .
H15 H 0.3008 -0.1279 0.5624 0.048 Uiso 1 1 calc R U
C9 C 0.27617(10) 0.00848(17) 0.65337(10) 0.0349(3) Uani 1 1 d . .
H2 H 0.2794 -0.0673 0.6956 0.042 Uiso 1 1 calc R U
C10 C 0.07671(11) 0.74853(19) 0.58913(11) 0.0399(4) Uani 1 1 d . .
H3 H 0.0560 0.8421 0.5559 0.060 Uiso 1 1 calc R U
H24 H 0.1169 0.7706 0.6520 0.060 Uiso 1 1 calc R U
H23 H 0.0219 0.6916 0.5870 0.060 Uiso 1 1 calc R U
C11 C 0.08210(9) 0.62241(15) 0.45757(9) 0.0261(3) Uani 1 1 d . .
C12 C 0.13671(8) 0.54945(14) 0.41554(8) 0.0231(3) Uani 1 1 d . .
C13 C 0.28675(9) 0.72060(15) 0.37533(8) 0.0259(3) Uani 1 1 d . .
H11 H 0.2243 0.7185 0.3316 0.031 Uiso 1 1 calc R U
C14 C 0.35260(10) 0.81864(16) 0.36173(9) 0.0302(3) Uani 1 1 d . .
C15 C 0.32381(12) 0.92115(19) 0.27893(11) 0.0437(4) Uani 1 1 d . .
H5 H 0.3405 1.0243 0.2986 0.066 Uiso 1 1 calc R U
H4 H 0.2559 0.9141 0.2447 0.066 Uiso 1 1 calc R U
H6 H 0.3566 0.8904 0.2406 0.066 Uiso 1 1 calc R U
C16 C 0.44520(10) 0.82063(17) 0.42834(10) 0.0346(3) Uani 1 1 d . .
H10 H 0.4902 0.8852 0.4208 0.041 Uiso 1 1 calc R U
C17 C 0.47247(9) 0.72857(17) 0.50593(9) 0.0334(3) Uani 1 1 d . .
H9 H 0.5348 0.7321 0.5498 0.040 Uiso 1 1 calc R U
C18 C 0.25352(10) 0.27034(16) 0.60734(8) 0.0288(3) Uani 1 1 d . .
H13 H 0.2408 0.3701 0.6188 0.035 Uiso 1 1 calc R U
C19 C 0.25831(11) 0.15717(17) 0.67001(9) 0.0345(3) Uani 1 1 d . .
H16 H 0.2495 0.1814 0.7235 0.041 Uiso 1 1 calc R U
C20 C 0.09181(9) 0.50837(15) 0.32344(9) 0.0267(3) Uani 1 1 d . .
H22 H 0.1274 0.4583 0.2956 0.032 Uiso 1 1 calc R U
C21 C -0.00459(10) 0.53922(16) 0.27110(9) 0.0308(3) Uani 1 1 d . .
C22 C -0.05154(11) 0.4950(2) 0.17164(10) 0.0431(4) Uani 1 1 d . .
H17 H -0.0939 0.4107 0.1653 0.065 Uiso 1 1 calc R U
H19 H -0.0034 0.4664 0.1494 0.065 Uiso 1 1 calc R U
H18 H -0.0874 0.5798 0.1366 0.065 Uiso 1 1 calc R U
C23 C -0.05608(10) 0.61152(17) 0.31516(10) 0.0360(3) Uani 1 1 d . .
H20 H -0.1204 0.6335 0.2821 0.043 Uiso 1 1 calc R U
C24 C -0.01405(10) 0.65201(17) 0.40736(10) 0.0345(3) Uani 1 1 d . .
H21 H -0.0505 0.6990 0.4355 0.041 Uiso 1 1 calc R U

loop_
_atom_site_aniso_label
_atom_site_aniso_U_11
_atom_site_aniso_U_22
_atom_site_aniso_U_33
_atom_site_aniso_U_23
_atom_site_aniso_U_13
_atom_site_aniso_U_12
O1 0.0205(5) 0.0487(6) 0.0308(5) 0.0064(4) 0.0038(4) 0.0030(4)
O2 0.0269(5) 0.0406(6) 0.0342(5) -0.0089(4) 0.0160(4) 0.0012(4)
O3 0.0366(5) 0.0391(6) 0.0262(4) -0.0006(4) 0.0170(4) 0.0066(4)
C1 0.0241(7) 0.0658(11) 0.0306(7) 0.0027(7) 0.0011(5) 0.0069(7)
C2 0.0202(6) 0.0318(7) 0.0273(6) -0.0021(5) 0.0075(5) 0.0028(5)
C3 0.0179(6) 0.0280(6) 0.0255(6) -0.0035(5) 0.0097(4) 0.0009(5)
C4 0.0183(6) 0.0284(6) 0.0209(5) 0.0008(4) 0.0084(4) 0.0028(5)
C5 0.0164(6) 0.0309(7) 0.0214(5) -0.0015(4) 0.0064(4) 0.0020(5)
C6 0.0155(5) 0.0280(7) 0.0227(5) -0.0024(4) 0.0053(4) 0.0006(5)
C7 0.0383(8) 0.0310(7) 0.0302(6) -0.0059(5) 0.0143(6) 0.0028(6)
C8 0.0476(9) 0.0263(7) 0.0437(8) -0.0014(6) 0.0156(7) 0.0030(7)
C9 0.0310(7) 0.0332(8) 0.0357(7) 0.0081(5) 0.0078(6) -0.0026(6)
C10 0.0384(8) 0.0425(9) 0.0474(8) -0.0112(7) 0.0262(7) 0.0014(7)
C11 0.0218(6) 0.0254(6) 0.0323(6) -0.0005(5) 0.0119(5) -0.0019(5)
C12 0.0168(6) 0.0251(6) 0.0276(6) 0.0036(5) 0.0089(4) 0.0004(5)
C13 0.0198(6) 0.0302(7) 0.0279(6) -0.0005(5) 0.0097(5) 0.0011(5)
C14 0.0278(7) 0.0294(7) 0.0363(7) 0.0009(5) 0.0158(5) 0.0007(6)
C15 0.0413(9) 0.0432(9) 0.0504(9) 0.0128(7) 0.0219(7) -0.0031(7)
C16 0.0257(7) 0.0325(7) 0.0486(8) -0.0031(6) 0.0178(6) -0.0055(6)
C17 0.0173(6) 0.0401(8) 0.0399(7) -0.0059(6) 0.0080(5) -0.0017(6)
C18 0.0324(7) 0.0291(7) 0.0271(6) -0.0004(5) 0.0141(5) 0.0041(6)
C19 0.0373(8) 0.0405(8) 0.0283(6) 0.0033(5) 0.0156(6) 0.0020(6)
C20 0.0214(6) 0.0296(7) 0.0288(6) 0.0010(5) 0.0096(5) -0.0005(5)
C21 0.0232(6) 0.0301(7) 0.0332(6) 0.0035(5) 0.0045(5) -0.0035(5)
C22 0.0311(8) 0.0509(10) 0.0355(7) -0.0001(6) 0.0003(6) -0.0054(7)
C23 0.0170(6) 0.0364(8) 0.0478(8) 0.0022(6) 0.0050(5) 0.0018(6)
C24 0.0224(7) 0.0340(8) 0.0490(8) -0.0034(6) 0.0160(6) 0.0028(6)

loop_
_atom_type_symbol
_atom_type_description
_atom_type_scat_dispersion_real
_atom_type_scat_dispersion_imag
_atom_type_scat_source
C C 0.0033 0.0016 'International Tables Vol C Tables 4.2.6.8 and 6.1.1.4'
H H 0.0000 0.0000 'International Tables Vol C Tables 4.2.6.8 and 6.1.1.4'
O O 0.0106 0.0060 'International Tables Vol C Tables 4.2.6.8 and 6.1.1.4'

loop_
_geom_angle_atom_site_label_1
_geom_angle_atom_site_label_2
_geom_angle_atom_site_label_3
_geom_angle
C2 O1 C1 117.40(11)
C11 O2 C10 116.86(11)
O1 C1 H8 109.5
O1 C1 H7 109.5
H8 C1 H7 109.5
O1 C1 H1 109.5
H8 C1 H1 109.5
H7 C1 H1 109.5
O1 C2 C17 124.99(12)
O1 C2 C3 114.59(11)
C17 C2 C3 120.42(12)
C13 C3 C2 118.22(11)
C13 C3 C4 125.17(11)
C2 C3 C4 116.59(11)
C3 C4 C12 115.16(10)
C3 C4 C5 110.32(9)
C12 C4 C5 109.63(10)
C3 C4 H12 107.1
C12 C4 H12 107.1
C5 C4 H12 107.1
O3 C5 C6 120.33(11)
O3 C5 C4 119.92(11)
C6 C5 C4 119.74(10)
C18 C6 C7 118.60(12)
C18 C6 C5 123.32(12)
C7 C6 C5 118.07(11)
C8 C7 C6 120.48(12)
C8 C7 H14 119.8
C6 C7 H14 119.8
C9 C8 C7 120.17(14)
C9 C8 H15 119.9
C7 C8 H15 119.9
C19 C9 C8 119.90(13)
C19 C9 H2 120.0
C8 C9 H2 120.0
O2 C10 H3 109.5
O2 C10 H24 109.5
H3 C10 H24 109.5
O2 C10 H23 109.5
H3 C10 H23 109.5
H24 C10 H23 109.5
O2 C11 C24 123.53(12)
O2 C11 C12 116.51(11)
C24 C11 C12 119.96(12)
C20 C12 C11 118.33(11)
C20 C12 C4 122.26(11)
C11 C12 C4 119.41(10)
C3 C13 C14 122.49(12)
C3 C13 H11 118.8
C14 C13 H11 118.8
C16 C14 C13 117.65(12)
C16 C14 C15 121.01(13)
C13 C14 C15 121.33(12)
C14 C15 H5 109.5
C14 C15 H4 109.5
H5 C15 H4 109.5
C14 C15 H6 109.5
H5 C15 H6 109.5
H4 C15 H6 109.5
C14 C16 C17 121.71(13)
C14 C16 H10 119.1
C17 C16 H10 119.1
C2 C17 C16 119.50(12)
C2 C17 H9 120.3
C16 C17 H9 120.3
C19 C18 C6 120.63(13)
C19 C18 H13 119.7
C6 C18 H13 119.7
C9 C19 C18 120.21(12)
C9 C19 H16 119.9
C18 C19 H16 119.9
C12 C20 C21 122.70(12)
C12 C20 H22 118.6
C21 C20 H22 118.6
C23 C21 C20 117.19(12)
C23 C21 C22 120.91(13)
C20 C21 C22 121.90(13)
C21 C22 H17 109.5
C21 C22 H19 109.5
H17 C22 H19 109.5
C21 C22 H18 109.5
H17 C22 H18 109.5
H19 C22 H18 109.5
C21 C23 C24 121.71(12)
C21 C23 H20 119.1
C24 C23 H20 119.1
C11 C24 C23 120.10(13)
C11 C24 H21 120.0
C23 C24 H21 120.0

loop_
_geom_bond_atom_site_label_1
_geom_bond_atom_site_label_2
_geom_bond_distance
O1 C2 1.3706(16)
O1 C1 1.4304(16)
O2 C11 1.3725(15)
O2 C10 1.4258(15)
O3 C5 1.2180(14)
C1 H8 0.9600
C1 H7 0.9600
C1 H1 0.9600
C2 C17 1.3882(19)
C2 C3 1.4103(17)
C3 C13 1.3843(17)
C3 C4 1.5209(17)
C4 C12 1.5244(16)
C4 C5 1.5338(18)
C4 H12 0.9800
C5 C6 1.4951(17)
C6 C18 1.3944(16)
C6 C7 1.3953(19)
C7 C8 1.387(2)
C7 H14 0.9300
C8 C9 1.383(2)
C8 H15 0.9300
C9 C19 1.380(2)
C9 H2 0.9300
C10 H3 0.9600
C10 H24 0.9600
C10 H23 0.9600
C11 C24 1.3862(18)
C11 C12 1.4030(17)
C12 C20 1.3914(17)
C13 C14 1.3980(18)
C13 H11 0.9300
C14 C16 1.388(2)
C14 C15 1.5054(19)
C15 H5 0.9600
C15 H4 0.9600
C15 H6 0.9600
C16 C17 1.390(2)
C16 H10 0.9300
C17 H9 0.9300
C18 C19 1.3848(19)
C18 H13 0.9300
C19 H16 0.9300
C20 C21 1.3972(18)
C20 H22 0.9300
C21 C23 1.387(2)
C21 C22 1.5005(19)
C22 H17 0.9600
C22 H19 0.9600
C22 H18 0.9600
C23 C24 1.389(2)
C23 H20 0.9300
C24 H21 0.9300

loop_
_geom_hbond_atom_site_label_D
_geom_hbond_atom_site_label_H
_geom_hbond_atom_site_label_A
_geom_hbond_distance_DH
_geom_hbond_distance_HA
_geom_hbond_distance_DA
_geom_hbond_angle_DHA
_geom_hbond_site_symmetry_A
C17 H9 O3 0.93 2.59 3.4487(17) 153.6 3_666
C17 H9 O3 0.93 2.59 3.4487(17) 153.6 3_666
C17 H9 O3 0.93 2.59 3.4487(17) 153.6 3_666

loop_
_geom_torsion_atom_site_label_1
_geom_torsion_atom_site_label_2
_geom_torsion_atom_site_label_3
_geom_torsion_atom_site_label_4
_geom_torsion
C1 O1 C2 C17 3.9(2)
C1 O1 C2 C3 -175.50(12)
O1 C2 C3 C13 179.59(11)
C17 C2 C3 C13 0.21(18)
O1 C2 C3 C4 0.91(16)
C17 C2 C3 C4 -178.47(12)
C13 C3 C4 C12 -15.78(17)
C2 C3 C4 C12 162.80(11)
C13 C3 C4 C5 108.94(13)
C2 C3 C4 C5 -72.48(13)
C3 C4 C5 O3 -44.59(15)
C12 C4 C5 O3 83.24(14)
C3 C4 C5 C6 136.33(11)
C12 C4 C5 C6 -95.83(12)
O3 C5 C6 C18 177.09(12)
C4 C5 C6 C18 -3.84(18)
O3 C5 C6 C7 -1.75(18)
C4 C5 C6 C7 177.32(11)
C18 C6 C7 C8 -0.3(2)
C5 C6 C7 C8 178.61(13)
C6 C7 C8 C9 -0.4(2)
C7 C8 C9 C19 0.5(2)
C10 O2 C11 C24 -5.53(19)
C10 O2 C11 C12 174.14(12)
O2 C11 C12 C20 -179.78(11)
C24 C11 C12 C20 -0.09(19)
O2 C11 C12 C4 -0.49(17)
C24 C11 C12 C4 179.20(12)
C3 C4 C12 C20 75.89(15)
C5 C4 C12 C20 -49.19(15)
C3 C4 C12 C11 -103.37(13)
C5 C4 C12 C11 131.54(12)
C2 C3 C13 C14 0.32(19)
C4 C3 C13 C14 178.87(12)
C3 C13 C14 C16 -0.5(2)
C3 C13 C14 C15 -179.20(13)
C13 C14 C16 C17 0.2(2)
C15 C14 C16 C17 178.90(14)
O1 C2 C17 C16 -179.81(12)
C3 C2 C17 C16 -0.5(2)
C14 C16 C17 C2 0.3(2)
C7 C6 C18 C19 0.8(2)
C5 C6 C18 C19 -178.06(12)
C8 C9 C19 C18 0.0(2)
C6 C18 C19 C9 -0.6(2)
C11 C12 C20 C21 1.15(19)
C4 C12 C20 C21 -178.12(12)
C12 C20 C21 C23 -1.1(2)
C12 C20 C21 C22 179.52(13)
C20 C21 C23 C24 0.1(2)
C22 C21 C23 C24 179.41(14)
O2 C11 C24 C23 178.73(13)
C12 C11 C24 C23 -0.9(2)
C21 C23 C24 C11 1.0(2)
